data_7206698
loop_
_publ_author_name
'Duan, Zhiming'
'Zhang, Yan'
'Zhang, Bin'
'Zhu, Daoben'

_publ_section_title
;
 Solvent-mediated crystal-to-crystal transformation within the
 CoBr2(1,4-dioxane)m(H2O)n family (m = 2, 3; n = 0, 2, 4) from 2D to 1D,
 and 0D
;
_journal_issue 22
_journal_name_full CrystEngComm
_journal_page_first 6801
_journal_paper_doi 10.1039/c1ce05668a
_journal_volume 13
_journal_year 2011
_chemical_formula_sum 'C8 H24 Br2 Co O8'
_chemical_formula_weight 467.02
_chemical_name_systematic
;
?
;
_space_group_IT_number 88
_symmetry_cell_setting tetragonal
_symmetry_space_group_name_Hall '-I 4ad'
_symmetry_space_group_name_H-M 'I 41/a :2'
_atom_sites_solution_hydrogens geom
_atom_sites_solution_primary direct
_atom_sites_solution_secondary difmap
_audit_creation_method SHELXL-97
_cell_angle_alpha 90.00
_cell_angle_beta 90.00
_cell_angle_gamma 90.00
_cell_formula_units_Z 4
_cell_length_a 9.1728(3)
_cell_length_b 9.1728(3)
_cell_length_c 19.5503(7)
_cell_measurement_reflns_used 10336
_cell_measurement_temperature 293(2)
_cell_measurement_theta_max 27.485?
_cell_measurement_theta_min 3.395
_cell_volume 1644.97(10)
_computing_data_collection KappaCCD
_computing_data_reduction 'Denzo and Scalepak (Otwinowski & Minor, 1997)'
_computing_structure_refinement 'SHELXL-97 (Sheldrick, 1997)'
_computing_structure_solution 'SHELXS-97 (Sheldrick, 1990)'
_diffrn_ambient_temperature 293(2)
_diffrn_measured_fraction_theta_full 0.998
_diffrn_measured_fraction_theta_max 0.998
_diffrn_measurement_device KappaCCD
_diffrn_radiation_monochromator graphite
_diffrn_radiation_source 'fine-focus sealed tube'
_diffrn_radiation_type MoK\a
_diffrn_radiation_wavelength 0.71073
_diffrn_reflns_av_R_equivalents 0.0910
_diffrn_reflns_av_sigmaI/netI 0.0327
_diffrn_reflns_limit_h_max 11
_diffrn_reflns_limit_h_min -11
_diffrn_reflns_limit_k_max 11
_diffrn_reflns_limit_k_min -11
_diffrn_reflns_limit_l_max 25
_diffrn_reflns_limit_l_min -25
_diffrn_reflns_number 10060
_diffrn_reflns_theta_full 27.50
_diffrn_reflns_theta_max 27.50
_diffrn_reflns_theta_min 3.77
_exptl_absorpt_coefficient_mu 5.928
_exptl_absorpt_correction_T_max 0.226
_exptl_absorpt_correction_T_min 0.105
_exptl_absorpt_correction_type multi-scan
_exptl_absorpt_process_details
;
multi-scan from symmetry-related measurements
Sortav (Blessing 1995)
;
_exptl_crystal_colour red
_exptl_crystal_density_diffrn 1.886
_exptl_crystal_density_method 'not measured'
_exptl_crystal_description dimonaiod
_exptl_crystal_F_000 932
_exptl_crystal_size_max 0.40
_exptl_crystal_size_mid 0.30
_exptl_crystal_size_min 0.28
_refine_diff_density_max 0.683
_refine_diff_density_min -0.638
_refine_diff_density_rms 0.101
_refine_ls_extinction_coef 0.0065(8)
_refine_ls_extinction_expression Fc^*^=kFc[1+0.001xFc^2^\l^3^/sin(2\q)]^-1/4^
_refine_ls_extinction_method SHELXL
_refine_ls_goodness_of_fit_ref 1.046
_refine_ls_hydrogen_treatment mixed
_refine_ls_matrix_type full
_refine_ls_number_parameters 51
_refine_ls_number_reflns 940
_refine_ls_number_restraints 0
_refine_ls_restrained_S_all 1.046
_refine_ls_R_factor_all 0.0621
_refine_ls_R_factor_gt 0.0433
_refine_ls_shift/su_max 0.000
_refine_ls_shift/su_mean 0.000
_refine_ls_structure_factor_coef Fsqd
_refine_ls_weighting_details 'calc w=1/[\s^2^(Fo^2^)+(0.0515P)^2^+8.1672P] where P=(Fo^2^+2Fc^2^)/3'
_refine_ls_weighting_scheme calc
_refine_ls_wR_factor_gt 0.1132
_refine_ls_wR_factor_ref 0.1239
_reflns_number_gt 662
_reflns_number_total 940
_reflns_threshold_expression >2sigma(I)
_cod_data_source_file c1ce05668a.txt
_cod_data_source_block 802397
_cod_depositor_comments
;
The following automatic conversions were performed:

'_symmetry_cell_setting' value 'Tetragonal' changed to 'tetragonal'
according to /home/saulius/struct/CIF-dictionaries/cif_core.dic
dictionary named 'cif_core.dic' version 2.4.1 from 2010-06-29.

Automatic conversion script
Id: cif_fix_values 1715 2011-07-08 13:25:40Z adriana 
;
_cod_original_sg_symbol_H-M I4(1)/a
_cod_database_code 7206698

loop_
_symmetry_equiv_pos_as_xyz
'x, y, z'
'-x+1/2, -y, z+1/2'
'-y+3/4, x+1/4, z+1/4'
'y+3/4, -x+3/4, z+3/4'
'x+1/2, y+1/2, z+1/2'
'-x+1, -y+1/2, z+1'
'-y+5/4, x+3/4, z+3/4'
'y+5/4, -x+5/4, z+5/4'
'-x, -y, -z'
'x-1/2, y, -z-1/2'
'y-3/4, -x-1/4, -z-1/4'
'-y-3/4, x-3/4, -z-3/4'
'-x+1/2, -y+1/2, -z+1/2'
'x, y+1/2, -z'
'y-1/4, -x+1/4, -z+1/4'
'-y-1/4, x-1/4, -z-1/4'

loop_
_atom_site_label
_atom_site_type_symbol
_atom_site_fract_x
_atom_site_fract_y
_atom_site_fract_z
_atom_site_U_iso_or_equiv
_atom_site_adp_type
_atom_site_occupancy
_atom_site_symmetry_multiplicity
_atom_site_calc_flag
_atom_site_refinement_flags
Co1 Co 0.5000 0.2500 0.3750 0.0464(4) Uani 1 4 d S
Br1 Br 0.5000 0.2500 0.50893(3) 0.0512(3) Uani 1 2 d S
O1 O 0.5013(6) 0.0237(5) 0.3759(2) 0.0640(12) Uani 1 1 d .
H1 H 0.516(8) -0.037(8) 0.429(4) 0.096 Uiso 1 1 d .
H2 H 0.458(11) 0.036(11) 0.396(5) 0.096 Uiso 1 1 d .
O2 O 0.2917(10) -0.1297(9) 0.2812(6) 0.173(4) Uani 1 1 d .
C1 C 0.2528(9) -0.2515(13) 0.3181(4) 0.103(3) Uani 1 1 d .
H1A H 0.2953 -0.2475 0.3635 0.124 Uiso 1 1 calc R
H1B H 0.1476 -0.2563 0.3227 0.124 Uiso 1 1 calc R
C2 C 0.2008(10) -0.1371(9) 0.2136(5) 0.098(3) Uani 1 1 d .
H2A H 0.0978 -0.1469 0.2237 0.118 Uiso 1 1 calc R
H2B H 0.2154 -0.0497 0.1865 0.118 Uiso 1 1 calc R

loop_
_atom_site_aniso_label
_atom_site_aniso_U_11
_atom_site_aniso_U_22
_atom_site_aniso_U_33
_atom_site_aniso_U_23
_atom_site_aniso_U_13
_atom_site_aniso_U_12
Co1 0.0564(5) 0.0564(5) 0.0264(6) 0.000 0.000 0.000
Br1 0.0565(5) 0.0724(6) 0.0245(4) 0.000 0.000 -0.0001(4)
O1 0.096(4) 0.061(2) 0.0349(18) 0.0005(19) 0.000(2) 0.002(2)
O2 0.192(8) 0.114(6) 0.213(9) -0.098(6) 0.076(7) -0.084(6)
C1 0.076(5) 0.185(11) 0.047(4) 0.004(6) -0.025(4) -0.004(6)
C2 0.115(7) 0.068(5) 0.111(7) 0.051(5) 0.025(6) 0.042(5)

loop_
_atom_type_symbol
_atom_type_description
_atom_type_scat_dispersion_real
_atom_type_scat_dispersion_imag
_atom_type_scat_source
C C 0.0033 0.0016 'International Tables Vol C Tables 4.2.6.8 and 6.1.1.4'
H H 0.0000 0.0000 'International Tables Vol C Tables 4.2.6.8 and 6.1.1.4'
O O 0.0106 0.0060 'International Tables Vol C Tables 4.2.6.8 and 6.1.1.4'
Co Co 0.3494 0.9721 'International Tables Vol C Tables 4.2.6.8 and 6.1.1.4'
Br Br -0.2901 2.4595 'International Tables Vol C Tables 4.2.6.8 and 6.1.1.4'

loop_
_geom_angle_atom_site_label_1
_geom_angle_atom_site_label_2
_geom_angle_atom_site_label_3
_geom_angle
_geom_angle_site_symmetry_1
_geom_angle_site_symmetry_3
O1 Co1 O1 90.004(2) 11_666 .
O1 Co1 O1 90.004(2) 11_666 6_554
O1 Co1 O1 179.1(2) . 6_554
O1 Co1 O1 179.1(2) 11_666 16_656
O1 Co1 O1 90.004(2) . 16_656
O1 Co1 O1 90.004(2) 6_554 16_656
O1 Co1 Br1 90.46(11) 11_666 .
O1 Co1 Br1 89.54(11) . .
O1 Co1 Br1 89.54(11) 6_554 .
O1 Co1 Br1 90.46(11) 16_656 .
O1 Co1 Br1 89.54(11) 11_666 11_666
O1 Co1 Br1 90.46(11) . 11_666
O1 Co1 Br1 90.46(11) 6_554 11_666
O1 Co1 Br1 89.54(11) 16_656 11_666
Br1 Co1 Br1 180.0 . 11_666
O1 Co1 H2 79(3) 11_666 .
O1 Co1 H2 16(3) . .
O1 Co1 H2 163(3) 6_554 .
O1 Co1 H2 101(3) 16_656 .
Br1 Co1 H2 78(3) . .
Br1 Co1 H2 102(3) 11_666 .
Co1 O1 H1 119(4) . .
Co1 O1 H2 79(10) . .
H1 O1 H2 64(10) . .
C1 O2 C2 105.6(6) . .
C2 C1 O2 108.1(7) 13_545 .
C2 C1 H1A 110.1 13_545 .
O2 C1 H1A 110.1 . .
C2 C1 H1B 110.1 13_545 .
O2 C1 H1B 110.1 . .
H1A C1 H1B 108.4 . .
C1 C2 O2 105.6(6) 13_545 .
C1 C2 H2A 110.6 13_545 .
O2 C2 H2A 110.6 . .
C1 C2 H2B 110.6 13_545 .
O2 C2 H2B 110.6 . .
H2A C2 H2B 108.7 . .

loop_
_geom_bond_atom_site_label_1
_geom_bond_atom_site_label_2
_geom_bond_distance
_geom_bond_site_symmetry_2
Co1 O1 2.076(5) 11_666
Co1 O1 2.076(5) .
Co1 O1 2.076(5) 6_554
Co1 O1 2.076(5) 16_656
Co1 Br1 2.6184(6) .
Co1 Br1 2.6184(6) 11_666
Co1 H2 2.04(10) .
O1 H1 1.19(8) .
O1 H2 0.57(9) .
O2 C1 1.377(11) .
O2 C2 1.563(12) .
C1 C2 1.268(11) 13_545
C1 H1A 0.9700 .
C1 H1B 0.9700 .
C2 C1 1.268(11) 13_545
C2 H2A 0.9700 .
C2 H2B 0.9700 .

loop_
_geom_hbond_atom_site_label_D
_geom_hbond_atom_site_label_H
_geom_hbond_atom_site_label_A
_geom_hbond_distance_DH
_geom_hbond_distance_HA
_geom_hbond_distance_DA
_geom_hbond_angle_DHA
_geom_hbond_site_symmetry_A
O1 H1 Br1 1.19(8) 2.30(8) 3.373(5) 149(5) 9_656
O1 H2 Br1 0.57(9) 2.98(10) 3.328(4) 123(12) .
O1 H1 Br1 1.19(8) 2.30(8) 3.373(5) 149(5) 9_656
